data_4324299
loop_
_publ_author_name
'Maria Strianese'
'Stefano Milione'
'Valerio Bertolasi'
'Claudio Pellecchia'
'Alfonso Grassi'

_publ_section_title
;
 Heteroscorpionate-Based Co2+, Zn2+, and Cu2+ Complexes: Coordination
 Behavior, Aerobic Oxidation, and Hydrogen Sulfide Detection
;
_journal_name_full 'Inorganic Chemistry'
_journal_page_first 900
_journal_page_last 910
_journal_paper_doi 10.1021/ic101467s
_journal_volume 50
_journal_year 2011
_chemical_formula_moiety 'C17 H20 Cl2 N4 O Zn'
_chemical_formula_sum 'C17 H20 Cl2 N4 O Zn'
_chemical_formula_weight 432.64
_chemical_name_systematic
;
 ?
;
_space_group_IT_number 9
_symmetry_cell_setting monoclinic
_symmetry_space_group_name_Hall 'C -2yc'
_symmetry_space_group_name_H-M 'C 1 c 1'
_atom_sites_solution_hydrogens geom
_atom_sites_solution_primary direct
_atom_sites_solution_secondary difmap
_audit_creation_method SHELXL-97
_cell_angle_alpha 90.00
_cell_angle_beta 103.606(4)
_cell_angle_gamma 90.00
_cell_formula_units_Z 4
_cell_length_a 9.1544(8)
_cell_length_b 14.4953(13)
_cell_length_c 15.0072(14)
_cell_measurement_reflns_used 5614
_cell_measurement_temperature 295
_cell_measurement_theta_max 25.32
_cell_measurement_theta_min 5.59
_cell_volume 1935.5(3)
_computing_cell_refinement 'Denzo-SMN (Otwinowki & Minor, 1997)'
_computing_data_collection 'COLLECT (Nonius, 1998)'
_computing_data_reduction 'Denzo-SMN (Otwinowki & Minor, 1997)'
_computing_molecular_graphics 'ORTEPIII (Burnett & johnson, 1996)'
_computing_publication_material 'SHELXL-97 (Sheldrick, 1997), PARST (Nardelli, 1995)'
_computing_structure_refinement 'SHELXL-97 (Sheldrick, 1997)'
_computing_structure_solution 'SIR97 (Altomare et al., 1999)'
_diffrn_ambient_temperature 295
_diffrn_measured_fraction_theta_full 0.997
_diffrn_measured_fraction_theta_max 0.997
_diffrn_measurement_device_type 'Nonius Kappa CCD'
_diffrn_measurement_method '\f scans and \w scans'
_diffrn_radiation_monochromator graphite
_diffrn_radiation_source 'fine-focus sealed tube'
_diffrn_radiation_type MoK\a
_diffrn_radiation_wavelength 0.71073
_diffrn_reflns_av_R_equivalents 0.0870
_diffrn_reflns_av_sigmaI/netI 0.0672
_diffrn_reflns_limit_h_max 10
_diffrn_reflns_limit_h_min -10
_diffrn_reflns_limit_k_max 17
_diffrn_reflns_limit_k_min -17
_diffrn_reflns_limit_l_max 17
_diffrn_reflns_limit_l_min -17
_diffrn_reflns_number 5614
_diffrn_reflns_theta_full 25.32
_diffrn_reflns_theta_max 25.32
_diffrn_reflns_theta_min 5.59
_exptl_absorpt_coefficient_mu 1.557
_exptl_absorpt_correction_T_max 0.910
_exptl_absorpt_correction_T_min 0.795
_exptl_absorpt_correction_type empirical
_exptl_absorpt_process_details 'SORTAV (R.H. Blessing, Acta Crystallogr., 1995, A51, 33)'
_exptl_crystal_colour colorless
_exptl_crystal_density_diffrn 1.485
_exptl_crystal_description plate
_exptl_crystal_F_000 888
_exptl_crystal_size_max 0.18
_exptl_crystal_size_mid 0.12
_exptl_crystal_size_min 0.07
_refine_diff_density_max 0.662
_refine_diff_density_min -0.429
_refine_diff_density_rms 0.088
_refine_ls_abs_structure_details 'Flack H D (1983), Acta Cryst. A39, 876-881'
_refine_ls_abs_structure_Flack 0.47(3)
_refine_ls_extinction_method none
_refine_ls_goodness_of_fit_ref 1.024
_refine_ls_hydrogen_treatment constr
_refine_ls_matrix_type full
_refine_ls_number_parameters 230
_refine_ls_number_reflns 2988
_refine_ls_number_restraints 2
_refine_ls_restrained_S_all 1.024
_refine_ls_R_factor_all 0.0815
_refine_ls_R_factor_gt 0.0636
_refine_ls_shift/su_max 0.001
_refine_ls_shift/su_mean 0.000
_refine_ls_structure_factor_coef Fsqd
_refine_ls_weighting_details 'calc w=1/[\s^2^(Fo^2^)+(0.0693P)^2^+14.6426P] where P=(Fo^2^+2Fc^2^)/3'
_refine_ls_weighting_scheme calc
_refine_ls_wR_factor_gt 0.1516
_refine_ls_wR_factor_ref 0.1717
_reflns_number_gt 2401
_reflns_number_total 2988
_reflns_threshold_expression I>2sigma(I)
_cod_data_source_file ic101467s_si_002_4.cif
_cod_data_source_block (L2-H)ZnCl2-(5)
_cod_database_code 4324299

loop_
_symmetry_equiv_pos_as_xyz
'x, y, z'
'x, -y, z+1/2'
'x+1/2, y+1/2, z'
'x+1/2, -y+1/2, z+1/2'

loop_
_atom_site_label
_atom_site_type_symbol
_atom_site_fract_x
_atom_site_fract_y
_atom_site_fract_z
_atom_site_U_iso_or_equiv
_atom_site_adp_type
_atom_site_occupancy
_atom_site_symmetry_multiplicity
_atom_site_calc_flag
_atom_site_refinement_flags
Zn1 Zn 0.68176(8) 0.07439(7) -0.01894(7) 0.0485(3) Uani 1 1 d .
Cl1 Cl 0.7204(3) -0.05082(18) 0.06554(18) 0.0598(7) Uani 1 1 d .
Cl2 Cl 0.4688(3) 0.0702(2) -0.13262(19) 0.0763(9) Uani 1 1 d .
N1 N 0.7738(8) 0.2666(5) 0.0202(5) 0.0423(17) Uani 1 1 d .
N2 N 0.6831(9) 0.1995(5) 0.0417(6) 0.0476(19) Uani 1 1 d .
N3 N 0.9273(9) 0.1908(5) -0.0652(5) 0.0449(18) Uani 1 1 d .
N4 N 0.8483(9) 0.1088(5) -0.0809(5) 0.0474(18) Uani 1 1 d .
O1 O 0.9677(10) 0.3298(5) 0.1835(5) 0.072(2) Uani 1 1 d .
H1 H 0.9691 0.3474 0.2356 0.087 Uiso 1 1 calc R
C1 C 1.0340(11) 0.2446(7) 0.1873(6) 0.050(2) Uani 1 1 d .
C2 C 1.1193(14) 0.2065(9) 0.2672(7) 0.070(3) Uani 1 1 d .
H2 H 1.1326 0.2384 0.3223 0.084 Uiso 1 1 calc R
C3 C 1.1833(13) 0.1226(9) 0.2650(8) 0.068(3) Uani 1 1 d .
H3 H 1.2407 0.0974 0.3190 0.082 Uiso 1 1 calc R
C4 C 1.1654(13) 0.0751(9) 0.1863(7) 0.066(3) Uani 1 1 d .
H4 H 1.2090 0.0172 0.1865 0.079 Uiso 1 1 calc R
C5 C 1.0834(11) 0.1115(7) 0.1056(7) 0.052(2) Uani 1 1 d .
H5 H 1.0740 0.0785 0.0514 0.062 Uiso 1 1 calc R
C6 C 1.0135(10) 0.1978(6) 0.1037(6) 0.045(2) Uani 1 1 d .
C7 C 0.9277(9) 0.2426(6) 0.0172(6) 0.043(2) Uani 1 1 d .
H7 H 0.9790 0.3010 0.0118 0.052 Uiso 1 1 calc R
C8 C 0.7125(11) 0.3540(6) 0.0252(7) 0.052(2) Uani 1 1 d .
C9 C 0.5821(11) 0.3394(7) 0.0494(8) 0.055(3) Uani 1 1 d .
H9 H 0.5151 0.3842 0.0593 0.066 Uiso 1 1 calc R
C10 C 0.5663(10) 0.2440(7) 0.0567(8) 0.057(3) Uani 1 1 d .
C11 C 0.7944(13) 0.4376(6) 0.0112(8) 0.056(2) Uani 1 1 d .
H11A H 0.7240 0.4848 -0.0156 0.085 Uiso 1 1 calc R
H11B H 0.8590 0.4241 -0.0291 0.085 Uiso 1 1 calc R
H11C H 0.8537 0.4588 0.0691 0.085 Uiso 1 1 calc R
C12 C 0.4386(15) 0.1938(9) 0.0815(13) 0.088(4) Uani 1 1 d .
H12A H 0.3898 0.1554 0.0312 0.132 Uiso 1 1 calc R
H12B H 0.3679 0.2377 0.0946 0.132 Uiso 1 1 calc R
H12C H 0.4763 0.1563 0.1346 0.132 Uiso 1 1 calc R
C13 C 1.0145(12) 0.2009(7) -0.1256(7) 0.053(2) Uani 1 1 d .
C14 C 0.9883(13) 0.1260(8) -0.1829(8) 0.066(3) Uani 1 1 d .
H14 H 1.0302 0.1154 -0.2328 0.079 Uiso 1 1 calc R
C15 C 0.8863(12) 0.0678(7) -0.1526(7) 0.054(2) Uani 1 1 d .
C16 C 1.1079(14) 0.2839(9) -0.1291(9) 0.074(3) Uani 1 1 d .
H16A H 1.0444 0.3341 -0.1563 0.111 Uiso 1 1 calc R
H16B H 1.1792 0.2709 -0.1651 0.111 Uiso 1 1 calc R
H16C H 1.1604 0.3005 -0.0680 0.111 Uiso 1 1 calc R
C17 C 0.8202(16) -0.0200(9) -0.1899(9) 0.079(4) Uani 1 1 d .
H17A H 0.8047 -0.0584 -0.1408 0.119 Uiso 1 1 calc R
H17B H 0.8869 -0.0505 -0.2210 0.119 Uiso 1 1 calc R
H17C H 0.7256 -0.0088 -0.2323 0.119 Uiso 1 1 calc R

loop_
_atom_site_aniso_label
_atom_site_aniso_U_11
_atom_site_aniso_U_22
_atom_site_aniso_U_33
_atom_site_aniso_U_23
_atom_site_aniso_U_13
_atom_site_aniso_U_12
Zn1 0.0498(6) 0.0428(5) 0.0518(6) -0.0004(6) 0.0096(4) -0.0091(6)
Cl1 0.0634(15) 0.0482(13) 0.0680(15) 0.0087(11) 0.0158(12) 0.0010(11)
Cl2 0.0641(17) 0.092(2) 0.0625(16) 0.0217(14) -0.0051(13) -0.0332(16)
N1 0.044(4) 0.031(4) 0.052(4) -0.001(3) 0.011(3) -0.004(3)
N2 0.048(4) 0.035(4) 0.064(5) -0.010(3) 0.022(4) -0.012(3)
N3 0.051(4) 0.045(4) 0.041(4) -0.005(3) 0.016(3) -0.017(4)
N4 0.051(4) 0.033(4) 0.059(5) -0.005(3) 0.013(4) -0.009(3)
O1 0.099(6) 0.060(4) 0.052(4) -0.016(3) 0.004(4) 0.014(4)
C1 0.054(6) 0.049(5) 0.045(5) -0.008(4) 0.006(4) 0.001(4)
C2 0.079(8) 0.078(8) 0.048(6) -0.008(5) 0.005(5) 0.009(6)
C3 0.057(7) 0.079(8) 0.059(6) 0.018(6) -0.006(5) 0.014(6)
C4 0.065(7) 0.072(7) 0.059(7) 0.010(6) 0.012(6) 0.010(6)
C5 0.053(6) 0.057(6) 0.048(5) -0.004(4) 0.013(4) -0.002(5)
C6 0.041(5) 0.039(5) 0.056(5) 0.005(4) 0.013(4) -0.002(4)
C7 0.039(5) 0.042(5) 0.050(5) -0.004(4) 0.011(4) -0.004(4)
C8 0.053(6) 0.037(5) 0.065(6) -0.004(4) 0.013(5) 0.005(4)
C9 0.041(5) 0.042(5) 0.087(7) -0.007(5) 0.023(5) 0.000(4)
C10 0.036(5) 0.056(6) 0.083(7) -0.002(5) 0.024(5) -0.011(4)
C11 0.065(6) 0.031(5) 0.077(7) 0.001(4) 0.024(5) -0.007(4)
C12 0.061(7) 0.058(7) 0.156(14) -0.003(8) 0.047(8) -0.006(6)
C13 0.060(6) 0.045(5) 0.058(6) -0.004(4) 0.022(5) -0.001(5)
C14 0.081(8) 0.058(7) 0.064(6) -0.015(5) 0.030(6) -0.016(6)
C15 0.057(6) 0.048(5) 0.058(6) -0.013(5) 0.017(5) -0.009(5)
C16 0.068(7) 0.078(8) 0.086(8) -0.014(7) 0.036(6) -0.021(6)
C17 0.102(10) 0.063(8) 0.074(7) -0.019(6) 0.022(7) -0.020(7)

loop_
_atom_type_symbol
_atom_type_description
_atom_type_scat_dispersion_real
_atom_type_scat_dispersion_imag
_atom_type_scat_source
Zn Zn 0.2839 1.4301 'International Tables Vol C Tables 4.2.6.8 and 6.1.1.4'
C C 0.0033 0.0016 'International Tables Vol C Tables 4.2.6.8 and 6.1.1.4'
H H 0.0000 0.0000 'International Tables Vol C Tables 4.2.6.8 and 6.1.1.4'
Cl Cl 0.1484 0.1585 'International Tables Vol C Tables 4.2.6.8 and 6.1.1.4'
N N 0.0061 0.0033 'International Tables Vol C Tables 4.2.6.8 and 6.1.1.4'
O O 0.0106 0.0060 'International Tables Vol C Tables 4.2.6.8 and 6.1.1.4'

loop_
_geom_angle_atom_site_label_1
_geom_angle_atom_site_label_2
_geom_angle_atom_site_label_3
_geom_angle
N4 Zn1 N2 93.4(3)
N4 Zn1 Cl1 115.6(2)
N2 Zn1 Cl1 119.8(2)
N4 Zn1 Cl2 105.5(2)
N2 Zn1 Cl2 105.9(3)
Cl1 Zn1 Cl2 113.94(11)
N2 N1 C8 111.1(8)
N2 N1 C7 118.8(7)
C8 N1 C7 128.3(7)
C10 N2 N1 104.8(8)
C10 N2 Zn1 126.7(6)
N1 N2 Zn1 118.1(6)
C13 N3 N4 110.3(7)
C13 N3 C7 129.5(7)
N4 N3 C7 119.2(7)
C15 N4 N3 107.0(7)
C15 N4 Zn1 128.5(6)
N3 N4 Zn1 123.6(6)
C1 O1 H1 109.5
O1 C1 C2 123.4(9)
O1 C1 C6 115.7(8)
C2 C1 C6 120.8(9)
C3 C2 C1 119.8(10)
C3 C2 H2 120.1
C1 C2 H2 120.1
C4 C3 C2 121.2(10)
C4 C3 H3 119.4
C2 C3 H3 119.4
C3 C4 C5 120.5(11)
C3 C4 H4 119.7
C5 C4 H4 119.7
C4 C5 C6 120.9(10)
C4 C5 H5 119.6
C6 C5 H5 119.6
C1 C6 C5 116.8(8)
C1 C6 C7 119.9(8)
C5 C6 C7 123.2(8)
N3 C7 N1 110.0(7)
N3 C7 C6 114.3(8)
N1 C7 C6 112.8(7)
N3 C7 H7 106.4
N1 C7 H7 106.4
C6 C7 H7 106.4
C9 C8 N1 105.3(8)
C9 C8 C11 133.3(9)
N1 C8 C11 121.2(9)
C8 C9 C10 107.1(9)
C8 C9 H9 126.5
C10 C9 H9 126.5
N2 C10 C9 111.7(8)
N2 C10 C12 121.2(10)
C9 C10 C12 127.1(10)
C8 C11 H11A 109.5
C8 C11 H11B 109.5
H11A C11 H11B 109.5
C8 C11 H11C 109.5
H11A C11 H11C 109.5
H11B C11 H11C 109.5
C10 C12 H12A 109.5
C10 C12 H12B 109.5
H12A C12 H12B 109.5
C10 C12 H12C 109.5
H12A C12 H12C 109.5
H12B C12 H12C 109.5
N3 C13 C14 107.0(9)
N3 C13 C16 123.2(9)
C14 C13 C16 129.6(10)
C13 C14 C15 107.6(10)
C13 C14 H14 126.2
C15 C14 H14 126.2
N4 C15 C14 108.0(8)
N4 C15 C17 121.9(9)
C14 C15 C17 130.0(10)
C13 C16 H16A 109.5
C13 C16 H16B 109.5
H16A C16 H16B 109.5
C13 C16 H16C 109.5
H16A C16 H16C 109.5
H16B C16 H16C 109.5
C15 C17 H17A 109.5
C15 C17 H17B 109.5
H17A C17 H17B 109.5
C15 C17 H17C 109.5
H17A C17 H17C 109.5
H17B C17 H17C 109.5

loop_
_geom_bond_atom_site_label_1
_geom_bond_atom_site_label_2
_geom_bond_distance
Zn1 N4 2.026(8)
Zn1 N2 2.028(8)
Zn1 Cl1 2.194(3)
Zn1 Cl2 2.269(3)
N1 N2 1.365(10)
N1 C8 1.395(12)
N1 C7 1.462(11)
N2 C10 1.313(12)
N3 C13 1.349(12)
N3 N4 1.383(10)
N3 C7 1.445(11)
N4 C15 1.345(13)
O1 C1 1.371(12)
O1 H1 0.8200
C1 C2 1.383(14)
C1 C6 1.400(13)
C2 C3 1.353(17)
C2 H2 0.9300
C3 C4 1.344(16)
C3 H3 0.9300
C4 C5 1.372(14)
C4 H4 0.9300
C5 C6 1.401(14)
C5 H5 0.9300
C6 C7 1.499(13)
C7 H7 0.9800
C8 C9 1.343(14)
C8 C11 1.466(13)
C9 C10 1.396(14)
C9 H9 0.9300
C10 C12 1.496(15)
C11 H11A 0.9600
C11 H11B 0.9600
C11 H11C 0.9600
C12 H12A 0.9600
C12 H12B 0.9600
C12 H12C 0.9600
C13 C14 1.371(14)
C13 C16 1.485(15)
C14 C15 1.410(15)
C14 H14 0.9300
C15 C17 1.463(15)
C16 H16A 0.9600
C16 H16B 0.9600
C16 H16C 0.9600
C17 H17A 0.9600
C17 H17B 0.9600
C17 H17C 0.9600
